data_2204557
loop_
_publ_author_name
'Munshi, Parthapratim'
'Guru Row, T. N.'

_publ_section_title
;
 2<i>H</i>-Thiachromene-2-thione
;
_journal_issue 11
_journal_name_full 'Acta Crystallographica Section E'
_journal_page_first o2168
_journal_page_last o2170
_journal_paper_doi 10.1107/S1600536804026984
_journal_volume 60
_journal_year 2004
_chemical_formula_iupac 'C9 H6 S2'
_chemical_formula_moiety 'C9 H6 S2'
_chemical_formula_sum 'C9 H6 S2'
_chemical_formula_weight 178.28
_chemical_name_common dithiocoumarin
_chemical_name_systematic
;
2H-thiochromene-2-thione
;
_space_group_IT_number 2
_symmetry_cell_setting triclinic
_symmetry_space_group_name_Hall '-P 1'
_symmetry_space_group_name_H-M 'P -1'
_atom_sites_solution_hydrogens geom
_atom_sites_solution_primary direct
_atom_sites_solution_secondary difmap
_cell_angle_alpha 83.270(2)
_cell_angle_beta 67.445(2)
_cell_angle_gamma 65.599(2)
_cell_formula_units_Z 2
_cell_length_a 7.4427(13)
_cell_length_b 7.5697(13)
_cell_length_c 8.2490(14)
_cell_measurement_reflns_used 3853
_cell_measurement_temperature 90.0(2)
_cell_measurement_theta_max 25.35
_cell_measurement_theta_min 2.68
_cell_volume 390.39(12)
_computing_cell_refinement SMART
_computing_data_collection 'SMART (Bruker, 2004)'
_computing_data_reduction 'SAINT (Bruker, 2004)'
_computing_molecular_graphics
;
ORTEP-3 for Windows (Farrugia, 1997), POV-Ray for Windows (The POV-Ray Team,
2004), WinGX (Version 1.64.05; Farrugia, 1999) and MERCURY for Linux
(Taylor & Macrae, 2001; Bruno et al., 2002)
;
_computing_publication_material 'PLATON (Spek, 2003)'
_computing_structure_refinement 'SHELXL97 (Sheldrick, 1997)'
_computing_structure_solution 'SHELXS97 (Sheldrick, 1997)'
_diffrn_ambient_temperature 90.0(2)
_diffrn_measured_fraction_theta_full 0.997
_diffrn_measured_fraction_theta_max 0.997
_diffrn_measurement_device_type 'Bruker SMART APEX CCD area-detector'
_diffrn_measurement_method '\f and \w'
_diffrn_radiation_monochromator graphite
_diffrn_radiation_source 'fine-focus sealed tube'
_diffrn_radiation_type MoK\a
_diffrn_radiation_wavelength 0.71073
_diffrn_reflns_av_R_equivalents 0.0125
_diffrn_reflns_av_sigmaI/netI 0.0145
_diffrn_reflns_limit_h_max 8
_diffrn_reflns_limit_h_min -8
_diffrn_reflns_limit_k_max 9
_diffrn_reflns_limit_k_min -9
_diffrn_reflns_limit_l_max 9
_diffrn_reflns_limit_l_min -9
_diffrn_reflns_number 3853
_diffrn_reflns_reduction_process
;
;
_diffrn_reflns_theta_full 25.35
_diffrn_reflns_theta_max 25.35
_diffrn_reflns_theta_min 2.68
_diffrn_standards_decay_% 0
_diffrn_standards_number 0
_exptl_absorpt_coefficient_mu 0.600
_exptl_absorpt_correction_T_max 0.9672
_exptl_absorpt_correction_T_min 0.8047
_exptl_absorpt_correction_type multi-scan
_exptl_absorpt_process_details '(SADABS; Sheldrick, 1996)'
_exptl_crystal_colour 'dark red'
_exptl_crystal_density_diffrn 1.516
_exptl_crystal_density_method 'Not Measured'
_exptl_crystal_description block
_exptl_crystal_F_000 184
_exptl_crystal_size_max 0.40
_exptl_crystal_size_mid 0.26
_exptl_crystal_size_min 0.06
_refine_diff_density_max 0.553
_refine_diff_density_min -0.226
_refine_ls_extinction_method none
_refine_ls_goodness_of_fit_ref 1.074
_refine_ls_hydrogen_treatment refall
_refine_ls_matrix_type full
_refine_ls_number_parameters 124
_refine_ls_number_reflns 1417
_refine_ls_number_restraints 0
_refine_ls_restrained_S_all 1.074
_refine_ls_R_factor_all 0.0284
_refine_ls_R_factor_gt 0.0271
_refine_ls_shift/su_max 0.000
_refine_ls_shift/su_mean 0.000
_refine_ls_structure_factor_coef Fsqd
_refine_ls_weighting_details 'calc w = 1/[\s^2^(Fo^2^)+(0.0487P)^2^+0.1946P] where P = (Fo^2^+2Fc^2^)/3'
_refine_ls_weighting_scheme calc
_refine_ls_wR_factor_gt 0.0761
_refine_ls_wR_factor_ref 0.0771
_reflns_number_gt 1348
_reflns_number_total 1417
_reflns_threshold_expression I>2\s(I)
_cod_data_source_file ob6428.cif
_cod_data_source_block I
_cod_depositor_comments
;
The following automatic conversions were performed:
'_symmetry_cell_setting' value 'Triclinic' changed to 'triclinic'
according to '/home/saulius/struct/CIF-dictionaries/cif_core.dic'
dictionary named 'cif_core.dic' version 2.4.1 from 2010-06-29.

Automatic conversion script
Id: cif_fix_enum 1527 2010-12-29 10:47:43Z saulius 

The following automatic conversions were performed:

'_symmetry_cell_setting' value 'Triclinic' changed to 'triclinic'
according to /home/saulius/struct/CIF-dictionaries/cif_core.dic
dictionary named 'cif_core.dic' version 2.4.1 from 2010-06-29.

Automatic conversion script
Id: cif_fix_values 1715 2011-07-08 13:25:40Z adriana 
;
_cod_database_code 2204557
_cod_database_fobs_code 2204557

loop_
_symmetry_equiv_pos_as_xyz
x,y,z
-x,-y,-z

loop_
_atom_site_label
_atom_site_fract_x
_atom_site_fract_y
_atom_site_fract_z
_atom_site_U_iso_or_equiv
_atom_site_adp_type
_atom_site_calc_flag
_atom_site_occupancy
_atom_site_type_symbol
S1 0.24851(7) 0.44672(6) 0.13788(6) 0.02186(16) Uani d 1 S
S2 0.20901(6) 0.28024(5) 0.47810(5) 0.01425(15) Uani d 1 S
C1 0.2476(2) 0.2558(2) 0.2600(2) 0.0155(3) Uani d 1 C
C2 0.2772(2) 0.0745(2) 0.1937(2) 0.0172(3) Uani d 1 C
C3 0.2870(2) -0.0854(2) 0.2830(2) 0.0165(3) Uani d 1 C
C4 0.2792(2) -0.2796(2) 0.5471(2) 0.0160(3) Uani d 1 C
C5 0.2594(2) -0.2988(2) 0.7201(2) 0.0179(4) Uani d 1 C
C6 0.2248(2) -0.1407(2) 0.8175(2) 0.0167(4) Uani d 1 C
C7 0.2094(2) 0.0345(2) 0.7423(2) 0.0150(3) Uani d 1 C
C8 0.2299(2) 0.0546(2) 0.5658(2) 0.0123(3) Uani d 1 C
C9 0.2655(2) -0.1029(2) 0.4654(2) 0.0133(3) Uani d 1 C
H2 0.293(3) 0.071(3) 0.075(3) 0.023(5) Uiso d 1 H
H3 0.307(3) -0.195(3) 0.228(2) 0.009(4) Uiso d 1 H
H4 0.304(3) -0.386(3) 0.474(3) 0.021(5) Uiso d 1 H
H5 0.268(3) -0.406(3) 0.775(3) 0.013(4) Uiso d 1 H
H6 0.214(3) -0.156(3) 0.930(3) 0.018(5) Uiso d 1 H
H7 0.182(3) 0.138(3) 0.813(2) 0.013(4) Uiso d 1 H

loop_
_atom_site_aniso_label
_atom_site_aniso_U_11
_atom_site_aniso_U_22
_atom_site_aniso_U_33
_atom_site_aniso_U_12
_atom_site_aniso_U_13
_atom_site_aniso_U_23
S1 0.0259(3) 0.0192(3) 0.0185(3) -0.00920(19) -0.00775(19) 0.00694(17)
S2 0.0172(2) 0.0113(2) 0.0148(2) -0.00607(17) -0.00631(17) 0.00139(15)
C1 0.0102(7) 0.0185(8) 0.0153(8) -0.0046(6) -0.0040(6) 0.0027(6)
C2 0.0138(8) 0.0225(9) 0.0141(8) -0.0055(6) -0.0048(6) -0.0025(6)
C3 0.0110(7) 0.0212(8) 0.0163(8) -0.0048(6) -0.0037(6) -0.0065(7)
C4 0.0119(7) 0.0127(8) 0.0225(8) -0.0041(6) -0.0055(6) -0.0023(6)
C5 0.0137(8) 0.0140(8) 0.0242(9) -0.0056(6) -0.0067(7) 0.0065(7)
C6 0.0136(8) 0.0206(9) 0.0144(9) -0.0055(7) -0.0058(6) 0.0037(7)
C7 0.0126(7) 0.0162(8) 0.0150(8) -0.0048(6) -0.0046(6) -0.0008(6)
C8 0.0093(7) 0.0116(7) 0.0150(8) -0.0036(6) -0.0042(6) 0.0011(6)
C9 0.0086(7) 0.0138(8) 0.0162(8) -0.0035(6) -0.0041(6) -0.0005(6)

loop_
_atom_type_symbol
_atom_type_description
_atom_type_scat_dispersion_real
_atom_type_scat_dispersion_imag
_atom_type_scat_source
S S 0.1246 0.1234 'International Tables Vol C Tables 4.2.6.8 and 6.1.1.4'
H H 0.0000 0.0000 'International Tables Vol C Tables 4.2.6.8 and 6.1.1.4'
C C 0.0033 0.0016 'International Tables Vol C Tables 4.2.6.8 and 6.1.1.4'

loop_
_geom_angle_atom_site_label_1
_geom_angle_atom_site_label_2
_geom_angle_atom_site_label_3
_geom_angle
_geom_angle_publ_flag
C1 S2 C8 106.14(8) yes
C2 C1 S1 123.56(13) ?
C2 C1 S2 119.14(12) yes
S1 C1 S2 117.30(10) ?
C3 C2 C1 126.17(15) yes
C3 C2 H2 118.5(12) ?
C1 C2 H2 115.3(12) ?
C2 C3 C9 125.00(15) yes
C2 C3 H3 119.4(11) ?
C9 C3 H3 115.6(11) ?
C5 C4 C9 121.05(15) ?
C5 C4 H4 122.8(11) ?
C9 C4 H4 116.1(11) ?
C4 C5 C6 119.78(15) ?
C4 C5 H5 123.7(13) ?
C6 C5 H5 116.6(13) ?
C7 C6 C5 120.75(15) ?
C7 C6 H6 120.7(12) ?
C5 C6 H6 118.5(12) ?
C6 C7 C8 119.67(15) ?
C6 C7 H7 118.2(11) ?
C8 C7 H7 122.2(11) ?
C7 C8 C9 120.41(14) ?
C7 C8 S2 117.47(12) ?
C9 C8 S2 122.12(12) yes
C8 C9 C4 118.34(15) ?
C8 C9 C3 121.36(14) ?
C4 C9 C3 120.30(15) ?

loop_
_geom_bond_atom_site_label_1
_geom_bond_atom_site_label_2
_geom_bond_distance
_geom_bond_publ_flag
S1 C1 1.6626(16) yes
S2 C1 1.7298(17) yes
S2 C8 1.7440(16) yes
C1 C2 1.437(2) yes
C2 C3 1.331(2) yes
C3 C9 1.447(2) yes
C4 C5 1.374(2) ?
C5 C6 1.398(2) ?
C6 C7 1.376(2) ?
C7 C8 1.402(2) ?
C8 C9 1.406(2) ?
C4 C9 1.408(2) ?
C2 H2 0.94(2) ?
C3 H3 0.925(19) ?
C4 H4 0.98(2) ?
C5 H5 0.87(2) ?
C6 H6 0.90(2) ?
C7 H7 0.935(19) ?

loop_
_geom_hbond_atom_site_label_D
_geom_hbond_atom_site_label_H
_geom_hbond_atom_site_label_A
_geom_hbond_site_symmetry_A
_geom_hbond_distance_DH
_geom_hbond_distance_HA
_geom_hbond_distance_DA
_geom_hbond_angle_DHA
_geom_hbond_publ_flag
C4 H4 S2 1_545 0.98(2) 2.89(3) 3.716(2) 143(2) no
C2 H2 C2 2_655 0.94(2) 2.93(2) 3.479(2) 119(2) yes
S2 ? S2 2_566 ? ? 3.4270(10) ? no
C2 H2 H7 1_554 0.94(2) 2.53(3) 3.42(2) 158 no
C2 H2 H6 1_554 0.94(2) 2.57(4) 3.22(3) 127 no

loop_
_cod_related_entry_id
_cod_related_entry_database
_cod_related_entry_code
1 ChemSpider 555973
